data_1526566
loop_
_publ_author_name
'Kawashima, R.'
'Sasaki, M.'
'Shiozaki, Y.'
'Satoh, S.'
'Kino, Y.'
'Isoda, H.'

_publ_section_title
;
 Report on temperature dependence of crystal structure for samarium
 nitrate having metastable phenomena
;
_journal_name_full 'Journal of the Physical Society of Japan'
_journal_page_first 3297
_journal_page_last 3303
_journal_volume 69
_journal_year 2000
_chemical_formula_sum 'H12 N3 O15 Sm'
_chemical_name_systematic 'Sm (N O3)3 (H2 O)6'
_space_group_IT_number 2
_symmetry_space_group_name_Hall '-P 1'
_symmetry_space_group_name_H-M 'P -1'
_cell_angle_alpha 91.09
_cell_angle_beta 112.12
_cell_angle_gamma 109.17
_cell_formula_units_Z 2
_cell_length_a 9.254
_cell_length_b 11.671
_cell_length_c 6.729
_cell_volume 627.421
_citation_journal_id_ASTM JUPSAU
_cod_data_source_file Kawashima_JUPSAU_2000_152.cif
_cod_data_source_block H12N3O15Sm1
_cod_original_cell_volume 627.4205
_cod_original_formula_sum 'H12 N3 O15 Sm1'
_cod_database_code 1526566

loop_
_symmetry_equiv_pos_as_xyz
x,y,z
-x,-y,-z

loop_
_atom_site_label
_atom_site_type_symbol
_atom_site_fract_x
_atom_site_fract_y
_atom_site_fract_z
_atom_site_occupancy
_atom_site_U_iso_or_equiv
O14 O-2 0.6546 0.3863 0.0709 1 0.0
H1 H+1 0.392 -0.005 0.261 1 0.0
H2 H+1 0.495 0.003 0.208 1 0.0
H9 H+1 0.828 0.129 0.616 1 0.0
H8 H+1 0.682 0.343 0.514 1 0.0
O15 O-2 0.8556 0.3481 0.0257 1 0.0
H4 H+1 0.506 0.506 0.25 1 0.0
O10 O-2 0.3069 0.0718 0.7546 1 0.0
O2 O-2 0.4426 0.4307 0.2448 1 0.0
O6 O-2 0.798 0.5155 0.6734 1 0.0
H12 H+1 0.8834 0.5291 0.7715 1 0.0
H5 H+1 0.152 0.127 0.284 1 0.0
H6 H+1 0.2517 0.2317 0.3959 1 0.0
O3 O-2 0.2348 0.1757 0.3108 1 0.0
H11 H+1 0.8341 0.5594 0.5874 1 0.0
O7 O-2 0.3153 0.329 0.7592 1 0.0
O12 O-2 0.082 -0.0902 0.6032 1 0.0
O9 O-2 0.0816 0.3627 0.6244 1 0.0
O8 O-2 0.1375 0.2691 -0.0975 1 0.0
N3 N+5 0.7242 0.3133 0.0489 1 0.0
Sm1 Sm+3 0.40327 0.22535 0.10061 1 0.0
N1 N+5 0.1742 0.3219 0.7569 1 0.0
H7 H+1 0.607 0.251 0.498 1 0.0
H10 H+1 0.841 0.185 0.765 1 0.0
O11 O-2 0.1237 0.0231 0.8919 1 0.0
O5 O-2 0.779 0.1381 0.686 1 0.0
O4 O-2 0.6027 0.2787 0.4713 1 0.0
H3 H+1 0.394 0.439 0.252 1 0.0
O13 O-2 0.6475 0.2014 0.0475 1 0.0
O1 O-2 0.4474 0.0424 0.2296 1 0.0
N2 N+5 0.1675 -0.0004 0.7468 1 0.0
